data_7000476
loop_
_publ_author_name
'Hulvey, Zeric'
'Wragg, David S.'
'Lin, Zhuojia'
'Morris, Russell E.'
'Cheetham, Anthony K.'

_publ_section_title
;
 Ionothermal synthesis of inorganic--organic hybrid materials
 containing perfluorinated aliphatic dicarboxylate ligands
;
_journal_issue 7
_journal_name_full 'Dalton Transactions'
_journal_page_first 1131
_journal_page_last 1135
_journal_paper_doi 10.1039/b817542j
_journal_year 2009
_chemical_formula_sum 'C32 H30 Co3 F24 N4 O20'
_chemical_formula_weight 1423.39
_chemical_name_systematic
;
?
;
_space_group_IT_number 14
_symmetry_cell_setting monoclinic
_symmetry_space_group_name_Hall '-P 2ybc'
_symmetry_space_group_name_H-M 'P 1 21/c 1'
_atom_sites_solution_hydrogens geom
_atom_sites_solution_primary direct
_atom_sites_solution_secondary difmap
_audit_creation_method SHELXL-97
_cell_angle_alpha 90.00
_cell_angle_beta 103.821(9)
_cell_angle_gamma 90.00
_cell_formula_units_Z 4
_cell_length_a 17.841(10)
_cell_length_b 12.328(7)
_cell_length_c 22.472(12)
_cell_measurement_reflns_used 913
_cell_measurement_temperature 293(2)
_cell_measurement_theta_max 24.88
_cell_measurement_theta_min 2.56
_cell_volume 4799(5)
_computing_cell_refinement 'Bruker SMART'
_computing_data_collection 'Bruker SMART'
_computing_data_reduction 'Bruker SAINT'
_computing_molecular_graphics 'Bruker SHELXTL'
_computing_publication_material 'Bruker SHELXTL'
_computing_structure_refinement 'SHELXL-97 (Sheldrick, 1997)'
_computing_structure_solution 'SHELXS-97 (Sheldrick, 1990)'
_diffrn_ambient_temperature 293(2)
_diffrn_measured_fraction_theta_full 0.976
_diffrn_measured_fraction_theta_max 0.976
_diffrn_measurement_device_type 'CCD area detector'
_diffrn_measurement_method 'phi and omega scans'
_diffrn_radiation_monochromator graphite
_diffrn_radiation_source 'fine-focus sealed tube'
_diffrn_radiation_type MoK\a
_diffrn_radiation_wavelength 0.71073
_diffrn_reflns_av_R_equivalents 0.0894
_diffrn_reflns_av_sigmaI/netI 0.0938
_diffrn_reflns_limit_h_max 22
_diffrn_reflns_limit_h_min -22
_diffrn_reflns_limit_k_max 15
_diffrn_reflns_limit_k_min -15
_diffrn_reflns_limit_l_max 27
_diffrn_reflns_limit_l_min -28
_diffrn_reflns_number 37427
_diffrn_reflns_theta_full 26.37
_diffrn_reflns_theta_max 26.37
_diffrn_reflns_theta_min 1.18
_exptl_absorpt_coefficient_mu 1.199
_exptl_absorpt_correction_T_max 0.3351
_exptl_absorpt_correction_T_min 0.2559
_exptl_absorpt_correction_type empirical
_exptl_crystal_colour Purple
_exptl_crystal_density_diffrn 1.970
_exptl_crystal_density_meas 0
_exptl_crystal_density_method 'not measured'
_exptl_crystal_description Block
_exptl_crystal_F_000 2828
_exptl_crystal_size_max 0.5
_exptl_crystal_size_mid 0.5
_exptl_crystal_size_min 0.3
_refine_diff_density_max 2.288
_refine_diff_density_min -0.641
_refine_diff_density_rms 0.185
_refine_ls_extinction_method none
_refine_ls_goodness_of_fit_ref 0.898
_refine_ls_hydrogen_treatment mixed
_refine_ls_matrix_type full
_refine_ls_number_parameters 784
_refine_ls_number_reflns 9565
_refine_ls_number_restraints 24
_refine_ls_restrained_S_all 0.912
_refine_ls_R_factor_all 0.1120
_refine_ls_R_factor_gt 0.0632
_refine_ls_shift/su_max 0.002
_refine_ls_shift/su_mean 0.000
_refine_ls_structure_factor_coef Fsqd
_refine_ls_weighting_details 'calc w=1/[\s^2^(Fo^2^)+(0.0902P)^2^+0.0000P] where P=(Fo^2^+2Fc^2^)/3'
_refine_ls_weighting_scheme calc
_refine_ls_wR_factor_gt 0.1428
_refine_ls_wR_factor_ref 0.1599
_reflns_number_gt 5166
_reflns_number_total 9565
_reflns_threshold_expression >2sigma(I)
_cod_data_source_file b817542j.txt
_cod_data_source_block co_gtam
_cod_depositor_comments
;
The following automatic conversions were performed:
'_symmetry_cell_setting' value 'Monoclinic' changed to 'monoclinic'
according to '/home/saulius/struct/CIF-dictionaries/cif_core.dic'
dictionary named 'cif_core.dic' version 2.4.1 from 2010-06-29.

Automatic conversion script
Id: cif_fix_enum 1527 2010-12-29 10:47:43Z saulius 
;
_cod_original_sg_symbol_H-M P2(1)/c
_cod_database_code 7000476

loop_
_symmetry_equiv_pos_as_xyz
'x, y, z'
'-x, y+1/2, -z+1/2'
'-x, -y, -z'
'x, -y-1/2, z-1/2'

loop_
_atom_site_label
_atom_site_type_symbol
_atom_site_fract_x
_atom_site_fract_y
_atom_site_fract_z
_atom_site_U_iso_or_equiv
_atom_site_adp_type
_atom_site_occupancy
_atom_site_symmetry_multiplicity
_atom_site_calc_flag
_atom_site_refinement_flags
_atom_site_disorder_assembly
_atom_site_disorder_group
Co1 Co 0.24690(4) 1.07606(5) 0.48959(3) 0.01614(18) Uani 1 1 d D . .
Co2 Co 0.24697(4) 0.78537(5) 0.49274(3) 0.01512(18) Uani 1 1 d D . .
Co3 Co 0.25128(4) 0.49383(5) 0.50950(3) 0.01581(18) Uani 1 1 d D . .
C1 C 0.3405(3) 0.9255(4) 0.4253(2) 0.0180(11) Uani 1 1 d . . .
C2 C 0.4061(3) 0.9202(4) 0.3912(2) 0.0203(12) Uani 1 1 d . . .
C3 C 0.4638(3) 0.8269(4) 0.4098(2) 0.0204(12) Uani 1 1 d . . .
C4 C 0.5356(3) 0.8252(4) 0.3825(2) 0.0195(12) Uani 1 1 d . . .
C5 C 0.6049(3) 0.8987(4) 0.4134(2) 0.0190(12) Uani 1 1 d . . .
C6 C 0.1144(3) 0.9284(4) 0.4271(2) 0.0173(11) Uani 1 1 d . . .
C7 C 0.0282(3) 0.9228(4) 0.3908(2) 0.0221(12) Uani 1 1 d . . .
C8 C -0.0185(3) 0.8293(4) 0.4095(2) 0.0186(12) Uani 1 1 d . . .
C9 C -0.1073(3) 0.8264(4) 0.3807(3) 0.0216(12) Uani 1 1 d . . .
C10 C -0.1583(3) 0.8988(4) 0.4115(2) 0.0183(11) Uani 1 1 d . . .
C11 C 0.1636(3) 0.6494(4) 0.5720(2) 0.0200(12) Uani 1 1 d . . .
C12 C 0.1068(3) 0.6587(4) 0.6132(2) 0.0189(12) Uani 1 1 d . . .
C13 C 0.0323(3) 0.5941(4) 0.5895(2) 0.0180(11) Uani 1 1 d . . .
C14 C -0.0364(3) 0.6186(4) 0.6172(2) 0.0213(12) Uani 1 1 d . . .
C15 C -0.1060(3) 0.5429(4) 0.5901(2) 0.0202(12) Uani 1 1 d . . .
C16 C 0.3778(3) 0.6513(4) 0.5705(2) 0.0187(12) Uani 1 1 d . . .
C17 C 0.4612(3) 0.6604(4) 0.6117(2) 0.0190(12) Uani 1 1 d . . .
C18 C 0.5201(3) 0.5937(4) 0.5867(2) 0.0190(12) Uani 1 1 d . . .
C19 C 0.6050(3) 0.6203(4) 0.6120(2) 0.0207(12) Uani 1 1 d . . .
C20 C 0.6594(3) 0.5435(4) 0.5870(2) 0.0193(12) Uani 1 1 d . . .
F1 F 0.44625(17) 1.0126(2) 0.39704(15) 0.0284(8) Uani 1 1 d . . .
F2 F 0.37101(17) 0.9074(3) 0.33040(13) 0.0286(8) Uani 1 1 d . . .
F3 F 0.42600(18) 0.7327(2) 0.39324(16) 0.0346(8) Uani 1 1 d . . .
F4 F 0.48891(17) 0.8290(3) 0.47134(14) 0.0341(8) Uani 1 1 d . . .
F5 F 0.51252(17) 0.8502(3) 0.32211(14) 0.0292(8) Uani 1 1 d . . .
F6 F 0.56113(16) 0.7213(2) 0.38500(15) 0.0300(8) Uani 1 1 d . . .
F7 F -0.00868(18) 1.0156(2) 0.39382(17) 0.0400(9) Uani 1 1 d . . .
F8 F 0.02868(18) 0.9088(3) 0.33034(14) 0.0378(9) Uani 1 1 d . . .
F9 F 0.01054(18) 0.7359(2) 0.39474(17) 0.0405(9) Uani 1 1 d . . .
F10 F -0.00838(18) 0.8335(3) 0.47059(15) 0.0392(9) Uani 1 1 d . . .
F11 F -0.12984(17) 0.7220(2) 0.38158(15) 0.0305(8) Uani 1 1 d . . .
F12 F -0.11838(17) 0.8551(3) 0.32082(14) 0.0299(8) Uani 1 1 d . . .
F13 F 0.08813(18) 0.7630(2) 0.62054(15) 0.0305(8) Uani 1 1 d . . .
F14 F 0.14126(17) 0.6220(3) 0.67056(13) 0.0304(8) Uani 1 1 d . . .
F15 F 0.00943(17) 0.6137(3) 0.52839(13) 0.0291(8) Uani 1 1 d . . .
F16 F 0.04818(18) 0.4882(2) 0.59741(15) 0.0322(8) Uani 1 1 d . . .
F17 F -0.05815(17) 0.7227(2) 0.60816(15) 0.0290(8) Uani 1 1 d . . .
F18 F -0.01328(17) 0.6028(3) 0.67873(13) 0.0281(7) Uani 1 1 d . . .
F19 F 0.48432(16) 0.7644(2) 0.61838(14) 0.0278(7) Uani 1 1 d . . .
F20 F 0.46135(17) 0.6237(3) 0.66910(13) 0.0268(7) Uani 1 1 d . . .
F21 F 0.50313(17) 0.6092(2) 0.52544(13) 0.0251(7) Uani 1 1 d . . .
F22 F 0.50907(17) 0.4887(2) 0.59736(14) 0.0277(7) Uani 1 1 d . . .
F23 F 0.61894(17) 0.7245(2) 0.59778(14) 0.0248(7) Uani 1 1 d . . .
F24 F 0.62067(17) 0.6137(3) 0.67398(13) 0.0283(7) Uani 1 1 d . . .
O1 O 0.2307(2) 1.2181(3) 0.43774(16) 0.0191(8) Uani 1 1 d D . .
H1A H 0.2663(16) 1.269(2) 0.436(2) 0.035(17) Uiso 1 1 d D . .
H1B H 0.1848(15) 1.254(4) 0.426(3) 0.12(4) Uiso 1 1 d D . .
O2 O 0.26346(19) 0.9323(3) 0.54377(15) 0.0169(8) Uani 1 1 d D . .
H2A H 0.3124(12) 0.9333(16) 0.5669(11) 0.031(17) Uiso 1 1 d D . .
H2B H 0.2318(17) 0.9353(16) 0.5689(11) 0.05(2) Uiso 1 1 d D . .
O3 O 0.2336(2) 0.6331(3) 0.44829(15) 0.0164(8) Uani 1 1 d D . .
H3A H 0.1860(12) 0.6238(16) 0.4244(11) 0.032(17) Uiso 1 1 d D . .
H3B H 0.2673(16) 0.6242(16) 0.4255(11) 0.028(16) Uiso 1 1 d D . .
O4 O 0.2665(2) 0.3492(3) 0.56127(17) 0.0210(8) Uani 1 1 d D . .
H4B H 0.2290(15) 0.303(2) 0.564(2) 0.028(16) Uiso 1 1 d D . .
H4A H 0.3094(16) 0.308(3) 0.568(2) 0.05(2) Uiso 1 1 d D . .
O5 O 0.3207(2) 1.0181(3) 0.43753(17) 0.0237(9) Uani 1 1 d . . .
O6 O 0.3128(2) 0.8366(3) 0.43410(17) 0.0246(9) Uani 1 1 d . . .
O7 O 0.6046(2) 0.9929(3) 0.39450(17) 0.0280(9) Uani 1 1 d . . .
O8 O 0.6546(2) 0.8522(3) 0.45450(16) 0.0209(8) Uani 1 1 d . . .
O9 O 0.1404(2) 1.0204(3) 0.44071(16) 0.0222(8) Uani 1 1 d . . .
O10 O 0.1466(2) 0.8394(3) 0.43538(17) 0.0244(9) Uani 1 1 d . . .
O11 O -0.1833(2) 0.8513(3) 0.45242(16) 0.0215(8) Uani 1 1 d . . .
O12 O -0.1692(2) 0.9926(3) 0.39272(17) 0.0256(9) Uani 1 1 d . . .
O13 O 0.1811(2) 0.7358(3) 0.55122(17) 0.0263(9) Uani 1 1 d . . .
O14 O 0.1855(2) 0.5553(3) 0.56528(16) 0.0235(9) Uani 1 1 d . . .
O15 O -0.1544(2) 0.5829(3) 0.54495(16) 0.0221(8) Uani 1 1 d . . .
O16 O -0.1068(2) 0.4536(3) 0.61443(17) 0.0290(9) Uani 1 1 d . . .
O17 O 0.3488(2) 0.7376(3) 0.54966(17) 0.0255(9) Uani 1 1 d . . .
O18 O 0.3515(2) 0.5577(3) 0.56486(16) 0.0222(8) Uani 1 1 d . . .
O19 O 0.6831(2) 0.5827(3) 0.54294(16) 0.0221(8) Uani 1 1 d . . .
O20 O 0.6723(2) 0.4551(3) 0.61156(17) 0.0278(9) Uani 1 1 d . . .
N2 N 0.2301(3) 0.6401(4) 0.2543(2) 0.0281(11) Uani 1 1 d . . .
N1 N 0.1132(3) 0.6605(3) 0.2611(2) 0.0255(11) Uani 1 1 d . . .
C21 C 0.1585(3) 0.6114(4) 0.2310(3) 0.0267(13) Uani 1 1 d . . .
H21 H 0.1422 0.5638 0.1984 0.032 Uiso 1 1 calc R . .
C22 C 0.2319(3) 0.7098(4) 0.3021(2) 0.0272(13) Uani 1 1 d . . .
H22 H 0.2754 0.7418 0.3270 0.033 Uiso 1 1 calc R . .
C23 C 0.1582(3) 0.7231(4) 0.3061(2) 0.0264(13) Uani 1 1 d . . .
H23 H 0.1412 0.7666 0.3340 0.032 Uiso 1 1 calc R . .
C24 C 0.0298(3) 0.6479(5) 0.2506(3) 0.0364(15) Uani 1 1 d . . .
H24A H 0.0092 0.6215 0.2098 0.055 Uiso 1 1 calc R . .
H24B H 0.0069 0.7168 0.2555 0.055 Uiso 1 1 calc R . .
H24C H 0.0184 0.5972 0.2796 0.055 Uiso 1 1 calc R . .
C25 C 0.2984(4) 0.6067(5) 0.2320(3) 0.0383(16) Uani 1 1 d . . .
H25A H 0.2862 0.5419 0.2070 0.046 Uiso 1 1 calc R . .
H25B H 0.3408 0.5897 0.2666 0.046 Uiso 1 1 calc R . .
C26 C 0.3221(4) 0.6962(5) 0.1947(3) 0.0428(17) Uani 1 1 d . . .
H26A H 0.2780 0.7197 0.1638 0.064 Uiso 1 1 calc R . .
H26B H 0.3611 0.6699 0.1754 0.064 Uiso 1 1 calc R . .
H26C H 0.3421 0.7561 0.2210 0.064 Uiso 1 1 calc R . .
N3 N 0.2831(3) 0.1225(4) 0.2579(2) 0.0307(12) Uani 1 1 d . . .
N4 N 0.3969(3) 0.0990(4) 0.2427(2) 0.0304(12) Uani 1 1 d . . .
C27 C 0.3583(4) 0.1316(4) 0.2820(3) 0.0311(14) Uani 1 1 d . . .
H27 H 0.3803 0.1573 0.3212 0.037 Uiso 1 1 calc R . .
C28 C 0.2742(3) 0.0803(4) 0.1999(3) 0.0291(14) Uani 1 1 d . . .
H28 H 0.2278 0.0645 0.1722 0.035 Uiso 1 1 calc R . .
C29 C 0.3453(3) 0.0665(4) 0.1906(3) 0.0294(13) Uani 1 1 d . . .
H29 H 0.3572 0.0397 0.1553 0.035 Uiso 1 1 calc R . .
C30 C 0.4811(4) 0.0977(5) 0.2526(3) 0.0398(16) Uani 1 1 d . . .
H30A H 0.4995 0.1704 0.2501 0.060 Uiso 1 1 calc R . .
H30B H 0.4953 0.0536 0.2218 0.060 Uiso 1 1 calc R . .
H30C H 0.5037 0.0684 0.2924 0.060 Uiso 1 1 calc R . .
C31 C 0.2230(4) 0.1510(5) 0.2890(3) 0.0414(17) Uani 1 1 d . . .
H31A H 0.1917 0.2089 0.2667 0.050 Uiso 1 1 calc R . .
H31B H 0.2468 0.1776 0.3298 0.050 Uiso 1 1 calc R . .
C32 C 0.1727(4) 0.0567(6) 0.2939(3) 0.056(2) Uani 1 1 d . . .
H32A H 0.1430 0.0373 0.2538 0.084 Uiso 1 1 calc R . .
H32B H 0.1385 0.0757 0.3194 0.084 Uiso 1 1 calc R . .
H32C H 0.2041 -0.0037 0.3116 0.084 Uiso 1 1 calc R . .

loop_
_atom_site_aniso_label
_atom_site_aniso_U_11
_atom_site_aniso_U_22
_atom_site_aniso_U_33
_atom_site_aniso_U_23
_atom_site_aniso_U_13
_atom_site_aniso_U_12
Co1 0.0138(4) 0.0137(4) 0.0212(4) -0.0003(3) 0.0046(3) -0.0001(3)
Co2 0.0111(4) 0.0123(3) 0.0222(4) 0.0003(3) 0.0046(3) 0.0000(3)
Co3 0.0121(4) 0.0144(3) 0.0211(4) -0.0002(3) 0.0044(3) -0.0003(3)
C1 0.015(3) 0.021(3) 0.019(3) 0.001(2) 0.005(2) 0.001(2)
C2 0.017(3) 0.019(3) 0.024(3) 0.003(2) 0.004(2) 0.002(2)
C3 0.013(3) 0.022(3) 0.024(3) 0.001(2) 0.001(2) -0.001(2)
C4 0.013(3) 0.017(3) 0.030(3) -0.003(2) 0.009(2) 0.005(2)
C5 0.015(3) 0.024(3) 0.018(3) -0.003(2) 0.004(2) 0.001(2)
C6 0.010(3) 0.023(3) 0.019(3) 0.002(2) 0.002(2) -0.001(2)
C7 0.014(3) 0.023(3) 0.027(3) -0.002(2) 0.000(2) -0.001(2)
C8 0.010(3) 0.022(3) 0.024(3) 0.002(2) 0.004(2) 0.001(2)
C9 0.012(3) 0.017(3) 0.035(3) -0.002(2) 0.003(2) -0.004(2)
C10 0.013(3) 0.023(3) 0.019(3) -0.004(2) 0.003(2) -0.006(2)
C11 0.011(3) 0.026(3) 0.022(3) -0.003(2) 0.001(2) -0.008(2)
C12 0.020(3) 0.018(3) 0.020(3) 0.000(2) 0.007(2) 0.003(2)
C13 0.016(3) 0.014(3) 0.023(3) 0.004(2) 0.003(2) 0.000(2)
C14 0.018(3) 0.018(3) 0.026(3) -0.004(2) 0.001(2) 0.002(2)
C15 0.010(3) 0.029(3) 0.020(3) -0.006(2) 0.001(2) -0.003(2)
C16 0.015(3) 0.021(3) 0.022(3) -0.004(2) 0.008(2) 0.006(2)
C17 0.021(3) 0.015(3) 0.019(3) -0.001(2) 0.001(2) -0.001(2)
C18 0.020(3) 0.015(3) 0.022(3) 0.002(2) 0.005(2) 0.004(2)
C19 0.024(3) 0.017(3) 0.022(3) -0.005(2) 0.007(2) -0.002(2)
C20 0.009(3) 0.026(3) 0.025(3) -0.006(2) 0.007(2) -0.002(2)
F1 0.0234(18) 0.0179(16) 0.049(2) -0.0021(14) 0.0192(16) -0.0069(13)
F2 0.0215(18) 0.044(2) 0.0199(17) 0.0012(14) 0.0040(14) 0.0039(15)
F3 0.0218(18) 0.0197(17) 0.065(2) -0.0035(16) 0.0156(17) -0.0065(14)
F4 0.0214(18) 0.051(2) 0.0299(19) 0.0121(16) 0.0059(15) 0.0052(16)
F5 0.0233(18) 0.043(2) 0.0223(18) -0.0057(14) 0.0070(14) -0.0016(15)
F6 0.0169(17) 0.0153(16) 0.057(2) -0.0117(15) 0.0067(16) -0.0009(13)
F7 0.0174(18) 0.0212(18) 0.076(3) 0.0017(17) 0.0009(17) 0.0033(14)
F8 0.0247(19) 0.067(2) 0.0213(18) 0.0050(16) 0.0041(15) -0.0102(17)
F9 0.0233(19) 0.0183(17) 0.081(3) -0.0051(17) 0.0146(18) 0.0043(14)
F10 0.0224(19) 0.070(2) 0.0257(19) 0.0105(17) 0.0066(15) -0.0013(17)
F11 0.0217(18) 0.0183(16) 0.055(2) -0.0082(15) 0.0153(16) -0.0033(13)
F12 0.0198(18) 0.049(2) 0.0206(18) -0.0056(15) 0.0034(14) 0.0022(15)
F13 0.0256(18) 0.0255(17) 0.046(2) -0.0102(15) 0.0186(16) -0.0070(14)
F14 0.0198(18) 0.052(2) 0.0178(17) 0.0039(15) 0.0010(14) -0.0025(15)
F15 0.0218(18) 0.0427(19) 0.0217(18) -0.0044(15) 0.0029(14) -0.0082(15)
F16 0.0259(19) 0.0189(17) 0.057(2) -0.0027(15) 0.0204(17) -0.0026(14)
F17 0.0190(17) 0.0157(16) 0.053(2) -0.0040(14) 0.0095(15) 0.0022(13)
F18 0.0244(18) 0.0413(19) 0.0181(17) -0.0059(14) 0.0043(14) -0.0067(15)
F19 0.0176(17) 0.0226(17) 0.041(2) -0.0096(14) 0.0025(15) 0.0009(13)
F20 0.0198(17) 0.046(2) 0.0159(17) 0.0032(14) 0.0061(14) 0.0045(14)
F21 0.0227(18) 0.0344(17) 0.0184(17) -0.0035(13) 0.0051(14) 0.0052(14)
F22 0.0208(17) 0.0181(16) 0.044(2) 0.0004(14) 0.0073(15) 0.0040(13)
F23 0.0215(17) 0.0174(16) 0.0390(19) -0.0034(13) 0.0141(14) -0.0030(13)
F24 0.0232(18) 0.0410(19) 0.0194(17) -0.0059(14) 0.0025(14) 0.0028(15)
O1 0.017(2) 0.0180(19) 0.022(2) 0.0018(16) 0.0045(17) -0.0025(17)
O2 0.012(2) 0.0168(18) 0.021(2) 0.0014(15) 0.0025(17) 0.0002(14)
O3 0.015(2) 0.0162(18) 0.019(2) -0.0002(14) 0.0054(17) 0.0015(14)
O4 0.018(2) 0.0191(19) 0.026(2) 0.0050(16) 0.0044(17) -0.0020(17)
O5 0.021(2) 0.018(2) 0.036(2) 0.0018(16) 0.0145(18) 0.0002(15)
O6 0.025(2) 0.0164(19) 0.038(2) -0.0023(17) 0.0188(18) -0.0017(16)
O7 0.017(2) 0.025(2) 0.038(2) 0.0064(18) -0.0012(18) -0.0055(16)
O8 0.015(2) 0.0191(19) 0.028(2) -0.0011(16) 0.0033(17) -0.0018(15)
O9 0.015(2) 0.017(2) 0.033(2) 0.0006(16) 0.0012(17) 0.0004(15)
O10 0.015(2) 0.018(2) 0.037(2) -0.0029(16) -0.0006(17) 0.0016(16)
O11 0.017(2) 0.0166(19) 0.031(2) -0.0003(16) 0.0058(17) 0.0010(15)
O12 0.022(2) 0.023(2) 0.034(2) 0.0057(17) 0.0138(18) 0.0078(16)
O13 0.028(2) 0.022(2) 0.033(2) -0.0002(17) 0.0156(18) -0.0035(17)
O14 0.023(2) 0.020(2) 0.031(2) 0.0023(16) 0.0130(17) 0.0055(16)
O15 0.016(2) 0.021(2) 0.028(2) 0.0001(16) 0.0017(17) -0.0040(15)
O16 0.023(2) 0.027(2) 0.034(2) 0.0080(18) 0.0020(18) -0.0048(17)
O17 0.018(2) 0.021(2) 0.033(2) -0.0025(17) -0.0024(17) 0.0050(16)
O18 0.016(2) 0.022(2) 0.025(2) 0.0024(16) -0.0029(16) -0.0049(16)
O19 0.024(2) 0.0190(19) 0.025(2) -0.0011(15) 0.0098(17) 0.0047(15)
O20 0.026(2) 0.025(2) 0.036(2) 0.0086(18) 0.0147(19) 0.0063(17)
N2 0.029(3) 0.028(3) 0.027(3) 0.008(2) 0.004(2) 0.004(2)
N1 0.029(3) 0.023(2) 0.023(3) 0.002(2) 0.002(2) 0.000(2)
C21 0.034(4) 0.020(3) 0.024(3) 0.001(2) 0.004(3) 0.001(3)
C22 0.031(4) 0.028(3) 0.021(3) 0.000(2) 0.003(3) -0.007(3)
C23 0.034(4) 0.027(3) 0.017(3) -0.001(2) 0.006(3) 0.004(3)
C24 0.033(4) 0.043(4) 0.035(4) 0.001(3) 0.011(3) -0.003(3)
C25 0.035(4) 0.043(4) 0.038(4) 0.003(3) 0.010(3) 0.011(3)
C26 0.036(4) 0.058(4) 0.036(4) 0.007(3) 0.013(3) 0.001(3)
N3 0.039(3) 0.027(3) 0.028(3) -0.001(2) 0.013(2) 0.002(2)
N4 0.032(3) 0.025(3) 0.030(3) 0.001(2) 0.000(2) -0.002(2)
C27 0.038(4) 0.024(3) 0.029(4) -0.003(3) 0.004(3) 0.003(3)
C28 0.028(3) 0.035(3) 0.021(3) 0.000(3) -0.001(3) -0.004(3)
C29 0.033(4) 0.033(3) 0.022(3) -0.001(3) 0.006(3) 0.002(3)
C30 0.039(4) 0.041(4) 0.037(4) -0.005(3) 0.006(3) -0.008(3)
C31 0.049(4) 0.041(4) 0.041(4) 0.005(3) 0.024(3) 0.011(3)
C32 0.044(5) 0.074(5) 0.051(5) 0.002(4) 0.014(4) -0.006(4)

loop_
_atom_type_symbol
_atom_type_description
_atom_type_scat_dispersion_real
_atom_type_scat_dispersion_imag
_atom_type_scat_source
C C 0.0033 0.0016 'International Tables Vol C Tables 4.2.6.8 and 6.1.1.4'
H H 0.0000 0.0000 'International Tables Vol C Tables 4.2.6.8 and 6.1.1.4'
N N 0.0061 0.0033 'International Tables Vol C Tables 4.2.6.8 and 6.1.1.4'
O O 0.0106 0.0060 'International Tables Vol C Tables 4.2.6.8 and 6.1.1.4'
F F 0.0171 0.0103 'International Tables Vol C Tables 4.2.6.8 and 6.1.1.4'
Co Co 0.3494 0.9721 'International Tables Vol C Tables 4.2.6.8 and 6.1.1.4'

loop_
_geom_angle_atom_site_label_1
_geom_angle_atom_site_label_2
_geom_angle_atom_site_label_3
_geom_angle
_geom_angle_site_symmetry_1
_geom_angle_site_symmetry_3
_geom_angle_publ_flag
O9 Co1 O1 89.68(14) . . ?
O9 Co1 O5 102.18(15) . . ?
O1 Co1 O5 89.79(14) . . ?
O9 Co1 O8 171.53(14) . 3_676 ?
O1 Co1 O8 88.01(14) . 3_676 ?
O5 Co1 O8 85.96(15) . 3_676 ?
O9 Co1 O11 84.73(14) . 3_576 ?
O1 Co1 O11 88.02(14) . 3_576 ?
O5 Co1 O11 172.74(14) . 3_576 ?
O8 Co1 O11 87.04(14) 3_676 3_576 ?
O9 Co1 O2 90.69(14) . . ?
O1 Co1 O2 179.14(13) . . ?
O5 Co1 O2 90.90(14) . . ?
O8 Co1 O2 91.52(13) 3_676 . ?
O11 Co1 O2 91.24(14) 3_576 . ?
O17 Co2 O10 177.67(14) . . ?
O17 Co2 O13 94.17(16) . . ?
O10 Co2 O13 87.25(15) . . ?
O17 Co2 O6 86.06(16) . . ?
O10 Co2 O6 92.51(15) . . ?
O13 Co2 O6 179.46(14) . . ?
O17 Co2 O3 91.31(14) . . ?
O10 Co2 O3 90.51(14) . . ?
O13 Co2 O3 91.21(14) . . ?
O6 Co2 O3 89.27(14) . . ?
O17 Co2 O2 85.41(14) . . ?
O10 Co2 O2 92.85(14) . . ?
O13 Co2 O2 86.27(14) . . ?
O6 Co2 O2 93.26(14) . . ?
O3 Co2 O2 175.70(13) . . ?
O14 Co3 O18 91.74(15) . . ?
O14 Co3 O19 174.45(14) . 3_666 ?
O18 Co3 O19 89.47(15) . 3_666 ?
O14 Co3 O15 90.62(15) . 3_566 ?
O18 Co3 O15 175.36(14) . 3_566 ?
O19 Co3 O15 87.80(14) 3_666 3_566 ?
O14 Co3 O4 89.56(14) . . ?
O18 Co3 O4 90.62(14) . . ?
O19 Co3 O4 85.01(14) 3_666 . ?
O15 Co3 O4 85.41(14) 3_566 . ?
O14 Co3 O3 94.44(14) . . ?
O18 Co3 O3 93.07(14) . . ?
O19 Co3 O3 90.90(14) 3_666 . ?
O15 Co3 O3 90.73(13) 3_566 . ?
O4 Co3 O3 174.47(13) . . ?
O6 C1 O5 129.2(5) . . ?
O6 C1 C2 114.8(4) . . ?
O5 C1 C2 115.9(4) . . ?
F1 C2 F2 107.7(4) . . ?
F1 C2 C3 107.7(4) . . ?
F2 C2 C3 107.7(4) . . ?
F1 C2 C1 111.5(4) . . ?
F2 C2 C1 106.2(4) . . ?
C3 C2 C1 115.7(4) . . ?
F4 C3 F3 108.7(4) . . ?
F4 C3 C2 107.6(4) . . ?
F3 C3 C2 108.2(4) . . ?
F4 C3 C4 107.6(4) . . ?
F3 C3 C4 106.5(4) . . ?
C2 C3 C4 117.9(4) . . ?
F6 C4 F5 106.0(4) . . ?
F6 C4 C3 107.4(4) . . ?
F5 C4 C3 108.1(4) . . ?
F6 C4 C5 108.0(4) . . ?
F5 C4 C5 109.4(4) . . ?
C3 C4 C5 117.4(4) . . ?
O7 C5 O8 128.7(5) . . ?
O7 C5 C4 117.2(5) . . ?
O8 C5 C4 114.1(4) . . ?
O10 C6 O9 130.2(5) . . ?
O10 C6 C7 113.9(4) . . ?
O9 C6 C7 115.8(4) . . ?
F7 C7 F8 106.3(4) . . ?
F7 C7 C8 108.9(4) . . ?
F8 C7 C8 108.0(4) . . ?
F7 C7 C6 111.9(4) . . ?
F8 C7 C6 106.5(4) . . ?
C8 C7 C6 114.8(4) . . ?
F9 C8 F10 108.8(4) . . ?
F9 C8 C7 108.1(4) . . ?
F10 C8 C7 107.6(4) . . ?
F9 C8 C9 107.0(4) . . ?
F10 C8 C9 107.4(4) . . ?
C7 C8 C9 117.7(4) . . ?
F11 C9 F12 106.8(4) . . ?
F11 C9 C10 109.5(4) . . ?
F12 C9 C10 109.2(4) . . ?
F11 C9 C8 107.0(4) . . ?
F12 C9 C8 107.3(4) . . ?
C10 C9 C8 116.5(4) . . ?
O12 C10 O11 129.3(5) . . ?
O12 C10 C9 116.7(4) . . ?
O11 C10 C9 114.0(4) . . ?
O13 C11 O14 130.0(5) . . ?
O13 C11 C12 115.4(5) . . ?
O14 C11 C12 114.6(4) . . ?
F13 C12 F14 105.6(4) . . ?
F13 C12 C11 111.4(4) . . ?
F14 C12 C11 109.4(4) . . ?
F13 C12 C13 108.6(4) . . ?
F14 C12 C13 108.2(4) . . ?
C11 C12 C13 113.3(4) . . ?
F16 C13 F15 108.0(4) . . ?
F16 C13 C14 107.6(4) . . ?
F15 C13 C14 107.5(4) . . ?
F16 C13 C12 108.8(4) . . ?
F15 C13 C12 106.6(4) . . ?
C14 C13 C12 118.0(4) . . ?
F17 C14 F18 107.4(4) . . ?
F17 C14 C13 110.9(4) . . ?
F18 C14 C13 107.9(4) . . ?
F17 C14 C15 109.8(4) . . ?
F18 C14 C15 109.4(4) . . ?
C13 C14 C15 111.4(4) . . ?
O16 C15 O15 128.9(5) . . ?
O16 C15 C14 117.1(5) . . ?
O15 C15 C14 114.1(5) . . ?
O17 C16 O18 130.8(5) . . ?
O17 C16 C17 114.9(4) . . ?
O18 C16 C17 114.3(4) . . ?
F19 C17 F20 106.2(4) . . ?
F19 C17 C18 109.4(4) . . ?
F20 C17 C18 108.6(4) . . ?
F19 C17 C16 111.0(4) . . ?
F20 C17 C16 108.8(4) . . ?
C18 C17 C16 112.6(4) . . ?
F22 C18 F21 108.2(4) . . ?
F22 C18 C19 108.5(4) . . ?
F21 C18 C19 108.2(4) . . ?
F22 C18 C17 107.9(4) . . ?
F21 C18 C17 106.8(4) . . ?
C19 C18 C17 117.0(4) . . ?
F24 C19 F23 107.1(4) . . ?
F24 C19 C18 108.3(4) . . ?
F23 C19 C18 109.7(4) . . ?
F24 C19 C20 110.0(4) . . ?
F23 C19 C20 108.9(4) . . ?
C18 C19 C20 112.7(4) . . ?
O20 C20 O19 129.5(5) . . ?
O20 C20 C19 116.5(5) . . ?
O19 C20 C19 114.0(5) . . ?
Co2 O2 Co1 114.71(16) . . ?
Co2 O3 Co3 114.79(16) . . ?
C1 O5 Co1 133.5(3) . . ?
C1 O6 Co2 133.1(3) . . ?
C5 O8 Co1 126.3(3) . 3_676 ?
C6 O9 Co1 132.7(3) . . ?
C6 O10 Co2 133.6(3) . . ?
C10 O11 Co1 126.0(3) . 3_576 ?
C11 O13 Co2 137.3(3) . . ?
C11 O14 Co3 131.2(3) . . ?
C15 O15 Co3 127.1(3) . 3_566 ?
C16 O17 Co2 136.0(3) . . ?
C16 O18 Co3 131.7(3) . . ?
C20 O19 Co3 127.7(3) . 3_666 ?
C21 N2 C22 108.7(5) . . ?
C21 N2 C25 126.4(5) . . ?
C22 N2 C25 125.0(5) . . ?
C21 N1 C23 108.2(5) . . ?
C21 N1 C24 126.6(5) . . ?
C23 N1 C24 125.2(5) . . ?
N2 C21 N1 109.4(5) . . ?
C23 C22 N2 106.7(5) . . ?
C22 C23 N1 107.0(5) . . ?
N2 C25 C26 110.3(5) . . ?
C27 N3 C28 107.2(5) . . ?
C27 N3 C31 124.9(5) . . ?
C28 N3 C31 127.9(5) . . ?
C27 N4 C29 108.3(5) . . ?
C27 N4 C30 125.9(5) . . ?
C29 N4 C30 125.8(5) . . ?
N4 C27 N3 110.0(5) . . ?
C29 C28 N3 107.1(5) . . ?
C28 C29 N4 107.4(5) . . ?
N3 C31 C32 111.9(5) . . ?

loop_
_geom_bond_atom_site_label_1
_geom_bond_atom_site_label_2
_geom_bond_distance
_geom_bond_site_symmetry_2
_geom_bond_publ_flag
Co1 O9 2.070(4) . ?
Co1 O1 2.085(3) . ?
Co1 O5 2.085(4) . ?
Co1 O8 2.096(4) 3_676 ?
Co1 O11 2.120(4) 3_576 ?
Co1 O2 2.131(3) . ?
Co2 O17 2.043(4) . ?
Co2 O10 2.052(4) . ?
Co2 O13 2.053(4) . ?
Co2 O6 2.063(4) . ?
Co2 O3 2.113(3) . ?
Co2 O2 2.126(3) . ?
Co3 O14 2.055(4) . ?
Co3 O18 2.074(3) . ?
Co3 O19 2.075(3) 3_666 ?
Co3 O15 2.091(4) 3_566 ?
Co3 O4 2.111(4) . ?
Co3 O3 2.175(3) . ?
C1 O6 1.237(6) . ?
C1 O5 1.244(6) . ?
C1 C2 1.548(7) . ?
C2 F1 1.335(6) . ?
C2 F2 1.369(6) . ?
C2 C3 1.533(7) . ?
C3 F4 1.348(6) . ?
C3 F3 1.350(6) . ?
C3 C4 1.548(7) . ?
C4 F6 1.355(6) . ?
C4 F5 1.356(6) . ?
C4 C5 1.556(7) . ?
C5 O7 1.236(6) . ?
C5 O8 1.256(6) . ?
C6 O10 1.231(6) . ?
C6 O9 1.236(6) . ?
C6 C7 1.562(7) . ?
C7 F7 1.328(6) . ?
C7 F8 1.371(6) . ?
C7 C8 1.539(7) . ?
C8 F9 1.336(6) . ?
C8 F10 1.341(6) . ?
C8 C9 1.562(7) . ?
C9 F11 1.349(6) . ?
C9 F12 1.360(6) . ?
C9 C10 1.551(7) . ?
C10 O12 1.230(6) . ?
C10 O11 1.258(6) . ?
C11 O13 1.234(6) . ?
C11 O14 1.245(6) . ?
C11 C12 1.530(7) . ?
C12 F13 1.347(6) . ?
C12 F14 1.366(6) . ?
C12 C13 1.532(7) . ?
C13 F16 1.339(5) . ?
C13 F15 1.358(6) . ?
C13 C14 1.531(7) . ?
C14 F17 1.342(6) . ?
C14 F18 1.358(6) . ?
C14 C15 1.556(7) . ?
C15 O16 1.230(6) . ?
C15 O15 1.265(6) . ?
C16 O17 1.226(6) . ?
C16 O18 1.241(6) . ?
C16 C17 1.558(7) . ?
C17 F19 1.344(6) . ?
C17 F20 1.367(6) . ?
C17 C18 1.542(7) . ?
C18 F22 1.339(5) . ?
C18 F21 1.351(6) . ?
C18 C19 1.520(7) . ?
C19 F24 1.355(6) . ?
C19 F23 1.361(6) . ?
C19 C20 1.555(7) . ?
C20 O20 1.219(6) . ?
C20 O19 1.261(6) . ?
O8 Co1 2.096(4) 3_676 ?
O11 Co1 2.120(4) 3_576 ?
O15 Co3 2.091(4) 3_566 ?
O19 Co3 2.075(3) 3_666 ?
N2 C21 1.308(7) . ?
N2 C22 1.371(7) . ?
N2 C25 1.482(7) . ?
N1 C21 1.319(7) . ?
N1 C23 1.369(7) . ?
N1 C24 1.457(7) . ?
C22 C23 1.348(8) . ?
C25 C26 1.507(8) . ?
N3 C27 1.326(7) . ?
N3 C28 1.378(7) . ?
N3 C31 1.456(7) . ?
N4 C27 1.308(7) . ?
N4 C29 1.363(7) . ?
N4 C30 1.466(7) . ?
C28 C29 1.345(8) . ?
C31 C32 1.489(9) . ?
